data_2312063
loop_
_publ_author_name
'Das Gupta, Titir'
'Applebaum, Jack'
'Broussard, William'
'Mack, Carson'
'Wu, Che'
'Mague, Joel T.'
'Donahue, James P.'

_publ_section_title
;
 Bis[1,2-bis-(4-<i>tert</i>-butyl-phen-yl)ethyl-ene-1,2-di-thiol-ato(1-)]nickel(II)
 pentane 0.25-solvate.
;
_journal_coeditor_code JY2027
_journal_issue 'Pt 3'
_journal_name_full 'Acta crystallographica. Section E, Crystallographic communications'
_journal_page_first 182
_journal_page_last 186
_journal_paper_doi 10.1107/S205698902300097X
_journal_volume 79
_journal_year 2023
_chemical_formula_iupac '[Ni (C22 H26 S2)2], 0.25C5 H12'
_chemical_formula_sum 'C45.25 H55 Ni S4'
_chemical_formula_weight 785.84
_chemical_name_systematic
;
Bis[1,2-bis(4-<i>tert</i>-butylphenyl)ethylene-1,2-dithiolato(1-)]nickel(II)
pentane 0.25-solvate
;
_space_group_crystal_system tetragonal
_space_group_IT_number 92
_space_group_name_Hall 'P 4abw 2nw'
_space_group_name_H-M_alt 'P 41 21 2'
_atom_sites_solution_hydrogens geom
_atom_sites_solution_primary dual
_atom_sites_solution_secondary difmap
_audit_creation_method SHELXL-2018/1
_cell_angle_alpha 90
_cell_angle_beta 90
_cell_angle_gamma 90
_cell_formula_units_Z 8
_cell_length_a 11.7187(4)
_cell_length_b 11.7187(4)
_cell_length_c 65.014(4)
_cell_measurement_reflns_used 9381
_cell_measurement_temperature 150(2)
_cell_measurement_theta_max 72.637
_cell_measurement_theta_min 4.010
_cell_volume 8928.2(7)
_computing_cell_refinement
;
<i>SAINT</i> (Bruker, 2021)
;
_computing_data_collection
;
<i>APEX4</i> (Bruker, 2021)
;
_computing_data_reduction
;
<i>SAINT</i> (Bruker, 2021)
;
_computing_molecular_graphics
;
<i>SHELXTL</i> (Sheldrick, 2008)
;
_computing_publication_material
;
<i>SHELXTL</i> (Sheldrick, 2008)
;
_computing_structure_refinement
;
<i>SHELXL2018/1</i> (Sheldrick, 2015<i>b</i>)
;
_computing_structure_solution
;
<i>SHELXT</i> (Sheldrick, 2015<i>a</i>)
;
_diffrn_ambient_temperature 150(2)
_diffrn_detector_area_resol_mean 7.3910
_diffrn_measured_fraction_theta_full 0.998
_diffrn_measured_fraction_theta_max 0.998
_diffrn_measurement_device 'Bruker D8 VENTURE PHOTON 3 CPAD'
_diffrn_measurement_device_type 'Bruker D8 VENTURE PHOTON 3 CPAD'
_diffrn_measurement_method '\f and \w scans'
_diffrn_radiation_monochromator mirror
_diffrn_radiation_type CuK\a
_diffrn_radiation_wavelength 1.54178
_diffrn_reflns_av_R_equivalents 0.0717
_diffrn_reflns_av_unetI/netI 0.0205
_diffrn_reflns_limit_h_max 14
_diffrn_reflns_limit_h_min -14
_diffrn_reflns_limit_k_max 14
_diffrn_reflns_limit_k_min -14
_diffrn_reflns_limit_l_max 80
_diffrn_reflns_limit_l_min -80
_diffrn_reflns_number 203444
_diffrn_reflns_theta_full 67.679
_diffrn_reflns_theta_max 72.660
_diffrn_reflns_theta_min 4.010
_diffrn_source 'INCOATEC I\mS micro----focus source'
_diffrn_source_current 1.0
_diffrn_source_power 0.05
_diffrn_source_voltage 50
_exptl_absorpt_coefficient_mu 2.576
_exptl_absorpt_correction_T_max 0.88
_exptl_absorpt_correction_T_min 0.77
_exptl_absorpt_correction_type multi-scan
_exptl_absorpt_process_details
;
(<i>SADABS</i>; Krause <i>et al.</i>, 2015)
;
_exptl_crystal_colour black
_exptl_crystal_density_diffrn 1.169
_exptl_crystal_density_method 'not measured'
_exptl_crystal_description column
_exptl_crystal_F_000 3348
_exptl_crystal_size_max 0.207
_exptl_crystal_size_mid 0.105
_exptl_crystal_size_min 0.052
_refine_diff_density_max 1.566
_refine_diff_density_min -0.397
_refine_ls_abs_structure_details
;
 Refined as an inversion twin.
;
_refine_ls_abs_structure_Flack 0.03(2)
_refine_ls_extinction_method none
_refine_ls_goodness_of_fit_ref 1.063
_refine_ls_hydrogen_treatment constr
_refine_ls_matrix_type full
_refine_ls_number_parameters 497
_refine_ls_number_reflns 8886
_refine_ls_number_restraints 27
_refine_ls_restrained_S_all 1.066
_refine_ls_R_factor_all 0.0463
_refine_ls_R_factor_gt 0.0449
_refine_ls_shift/su_max 0.003
_refine_ls_shift/su_mean 0.000
_refine_ls_structure_factor_coef Fsqd
_refine_ls_weighting_details 'w=1/[\s^2^(Fo^2^)+(0.0951P)^2^+5.7915P] where P=(Fo^2^+2Fc^2^)/3'
_refine_ls_weighting_scheme calc
_refine_ls_wR_factor_gt 0.1359
_refine_ls_wR_factor_ref 0.1379
_reflns_number_gt 8592
_reflns_number_total 8886
_reflns_threshold_expression 'I > 2\s(I)'
_cod_data_source_file jy2027sup1.cif
_cod_data_source_block I
_cod_original_cell_volume 8928.2(8)
_cod_database_code 2312063
_shelx_space_group_comment
;
The symmetry employed for this shelxl refinement is uniquely defined
by the following loop, which should always be used as a source of
symmetry information in preference to the above space-group names.
They are only intended as comments.
;
_shelx_estimated_absorpt_t_min 0.618
_shelx_estimated_absorpt_t_max 0.878

loop_
_space_group_symop_operation_xyz
'x, y, z'
'-x, -y, z+1/2'
'-y+1/2, x+1/2, z+1/4'
'y+1/2, -x+1/2, z+3/4'
'-x+1/2, y+1/2, -z+1/4'
'x+1/2, -y+1/2, -z+3/4'
'y, x, -z'
'-y, -x, -z+1/2'

loop_
_atom_site_type_symbol
_atom_site_label
_atom_site_fract_x
_atom_site_fract_y
_atom_site_fract_z
_atom_site_U_iso_or_equiv
_atom_site_adp_type
_atom_site_calc_flag
_atom_site_occupancy
_atom_site_disorder_assembly
_atom_site_disorder_group
Ni Ni1 0.11325(6) 0.50471(6) 0.66096(2) 0.02572(18) Uani d 1 . .
S S1 0.16585(8) 0.54152(9) 0.63052(2) 0.0270(2) Uani d 1 . .
S S2 0.26404(8) 0.40913(9) 0.66631(2) 0.0284(2) Uani d 1 . .
S S3 -0.03961(8) 0.59838(8) 0.65575(2) 0.0264(2) Uani d 1 . .
S S4 0.06448(9) 0.46883(9) 0.69166(2) 0.0318(2) Uani d 1 . .
C C1 0.2970(3) 0.4783(3) 0.62760(6) 0.0252(7) Uani d 1 . .
C C2 0.3415(3) 0.4174(3) 0.64413(6) 0.0253(7) Uani d 1 . .
C C3 -0.1135(3) 0.5915(3) 0.67829(6) 0.0269(8) Uani d 1 . .
C C4 -0.0659(3) 0.5317(3) 0.69492(6) 0.0295(8) Uani d 1 . .
C C5 0.3489(3) 0.4871(3) 0.60685(6) 0.0244(7) Uani d 1 . .
C C6 0.3989(3) 0.3928(4) 0.59745(6) 0.0277(8) Uani d 1 . .
H H6 0.408370 0.323934 0.604960 0.033 Uiso calc 1 . .
C C7 0.4348(3) 0.3990(4) 0.57716(6) 0.0300(8) Uani d 1 . .
H H7 0.467590 0.333322 0.570971 0.036 Uiso calc 1 . .
C C8 0.4244(3) 0.4987(4) 0.56554(6) 0.0303(8) Uani d 1 . .
C C9 0.3773(4) 0.5935(4) 0.57528(6) 0.0308(8) Uani d 1 . .
H H9 0.370156 0.662995 0.567872 0.037 Uiso calc 1 . .
C C10 0.3406(3) 0.5888(4) 0.59557(6) 0.0271(8) Uani d 1 . .
H H10 0.309538 0.655085 0.601869 0.032 Uiso calc 1 . .
C C11 0.4587(4) 0.5019(5) 0.54280(7) 0.0394(10) Uani d 1 . .
C C12A 0.3892(19) 0.4182(18) 0.5312(2) 0.074(7) Uani d 0.461(19) A 1
H H12A 0.421610 0.407950 0.517424 0.111 Uiso calc 0.461(19) A 1
H H12B 0.310697 0.446374 0.530004 0.111 Uiso calc 0.461(19) A 1
H H12C 0.389198 0.344980 0.538470 0.111 Uiso calc 0.461(19) A 1
C C13A 0.4460(16) 0.6250(14) 0.53373(19) 0.058(4) Uani d 0.461(19) A 1
H H13A 0.487709 0.629958 0.520695 0.087 Uiso calc 0.461(19) A 1
H H13B 0.477300 0.680560 0.543481 0.087 Uiso calc 0.461(19) A 1
H H13C 0.365115 0.641493 0.531339 0.087 Uiso calc 0.461(19) A 1
C C14A 0.5838(13) 0.4692(18) 0.54094(19) 0.068(6) Uani d 0.461(19) A 1
H H14A 0.593129 0.414042 0.529742 0.102 Uiso calc 0.461(19) A 1
H H14B 0.609666 0.435055 0.553881 0.102 Uiso calc 0.461(19) A 1
H H14C 0.629133 0.537554 0.537998 0.102 Uiso calc 0.461(19) A 1
C C12B 0.3464(13) 0.500(2) 0.5301(2) 0.086(6) Uani d 0.539(19) A 2
H H12D 0.311742 0.576312 0.530291 0.129 Uiso calc 0.539(19) A 2
H H12E 0.293295 0.444965 0.536151 0.129 Uiso calc 0.539(19) A 2
H H12F 0.363294 0.478302 0.515887 0.129 Uiso calc 0.539(19) A 2
C C13B 0.530(2) 0.6003(19) 0.5382(2) 0.106(10) Uani d 0.539(19) A 2
H H13D 0.492102 0.669788 0.543104 0.158 Uiso calc 0.539(19) A 2
H H13E 0.541539 0.605513 0.523298 0.158 Uiso calc 0.539(19) A 2
H H13F 0.603756 0.591920 0.545073 0.158 Uiso calc 0.539(19) A 2
C C14B 0.510(2) 0.3851(15) 0.5356(2) 0.097(8) Uani d 0.539(19) A 2
H H14D 0.536602 0.391757 0.521379 0.146 Uiso calc 0.539(19) A 2
H H14E 0.451461 0.325667 0.536495 0.146 Uiso calc 0.539(19) A 2
H H14F 0.574518 0.364714 0.544519 0.146 Uiso calc 0.539(19) A 2
C C15 0.4557(3) 0.3629(3) 0.64462(6) 0.0247(7) Uani d 1 . .
C C16 0.4669(3) 0.2503(3) 0.65136(6) 0.0257(7) Uani d 1 . .
H H16 0.400958 0.207967 0.655083 0.031 Uiso calc 1 . .
C C17 0.5738(3) 0.1998(3) 0.65265(6) 0.0267(7) Uani d 1 . .
H H17 0.579397 0.122266 0.656774 0.032 Uiso calc 1 . .
C C18 0.6728(3) 0.2598(3) 0.64807(6) 0.0254(7) Uani d 1 . .
C C19 0.6602(3) 0.3733(4) 0.64133(7) 0.0329(9) Uani d 1 . .
H H19 0.726089 0.416447 0.637899 0.039 Uiso calc 1 . .
C C20 0.5537(3) 0.4231(4) 0.63961(7) 0.0331(9) Uani d 1 . .
H H20 0.547600 0.499669 0.634928 0.040 Uiso calc 1 . .
C C21 0.7914(3) 0.2093(3) 0.65087(6) 0.0289(8) Uani d 1 . .
C C22 0.8510(4) 0.2736(4) 0.66836(8) 0.0411(10) Uani d 1 . .
H H22A 0.856736 0.354653 0.664813 0.062 Uiso calc 1 . .
H H22B 0.927732 0.242173 0.670390 0.062 Uiso calc 1 . .
H H22C 0.806794 0.265018 0.681056 0.062 Uiso calc 1 . .
C C23 0.7887(4) 0.0820(4) 0.65608(8) 0.0383(10) Uani d 1 . .
H H23A 0.753235 0.071129 0.669589 0.057 Uiso calc 1 . .
H H23B 0.866802 0.052053 0.656359 0.057 Uiso calc 1 . .
H H23C 0.744385 0.041142 0.645628 0.057 Uiso calc 1 . .
C C24 0.8616(4) 0.2242(5) 0.63087(9) 0.0492(13) Uani d 1 . .
H H24A 0.816219 0.198526 0.619089 0.074 Uiso calc 1 . .
H H24B 0.931582 0.178616 0.631763 0.074 Uiso calc 1 . .
H H24C 0.881503 0.304810 0.629110 0.074 Uiso calc 1 . .
C C25 -0.2282(3) 0.6431(3) 0.67841(6) 0.0267(8) Uani d 1 . .
C C26 -0.3229(4) 0.5781(4) 0.68385(9) 0.0425(11) Uani d 1 . .
H H26 -0.313031 0.501166 0.688097 0.051 Uiso calc 1 . .
C C27 -0.4317(4) 0.6248(4) 0.68311(9) 0.0453(12) Uani d 1 . .
H H27 -0.495056 0.578704 0.686895 0.054 Uiso calc 1 . .
C C28 -0.4510(3) 0.7372(4) 0.67700(6) 0.0291(8) Uani d 1 . .
C C29 -0.3557(4) 0.8014(4) 0.67168(7) 0.0319(8) Uani d 1 . .
H H29 -0.365326 0.878569 0.667577 0.038 Uiso calc 1 . .
C C30 -0.2463(4) 0.7548(4) 0.67226(7) 0.0319(9) Uani d 1 . .
H H30 -0.182968 0.800535 0.668360 0.038 Uiso calc 1 . .
C C31 -0.5721(4) 0.7830(4) 0.67471(7) 0.0347(9) Uani d 1 . .
C C32 -0.5777(5) 0.9115(5) 0.67685(13) 0.0668(19) Uani d 1 . .
H H32A -0.542830 0.934267 0.689922 0.100 Uiso calc 1 . .
H H32B -0.657541 0.936162 0.676570 0.100 Uiso calc 1 . .
H H32C -0.536216 0.947115 0.665444 0.100 Uiso calc 1 . .
C C33 -0.6538(5) 0.7297(6) 0.69042(11) 0.0655(18) Uani d 1 . .
H H33A -0.620952 0.736244 0.704226 0.098 Uiso calc 1 . .
H H33B -0.665624 0.649050 0.687078 0.098 Uiso calc 1 . .
H H33C -0.727136 0.769902 0.689986 0.098 Uiso calc 1 . .
C C34 -0.6154(5) 0.7513(6) 0.65312(9) 0.0584(15) Uani d 1 . .
H H34A -0.698181 0.762907 0.652457 0.088 Uiso calc 1 . .
H H34B -0.597801 0.671104 0.650284 0.088 Uiso calc 1 . .
H H34C -0.577955 0.799788 0.642861 0.088 Uiso calc 1 . .
C C35 -0.1179(4) 0.5215(4) 0.71562(6) 0.0331(8) Uani d 1 . .
C C36 -0.1179(5) 0.4183(4) 0.72576(7) 0.0448(11) Uani d 1 . .
H H36 -0.088892 0.352356 0.719052 0.054 Uiso calc 1 . .
C C37 -0.1602(5) 0.4093(5) 0.74586(7) 0.0480(12) Uani d 1 . .
H H37 -0.159235 0.337265 0.752549 0.058 Uiso calc 1 . .
C C38 -0.2035(5) 0.5031(5) 0.75617(7) 0.0464(12) Uani d 1 . .
C C39 -0.2077(6) 0.6049(5) 0.74547(8) 0.0572(15) Uani d 1 . .
H H39 -0.239496 0.669983 0.752028 0.069 Uiso calc 1 . .
C C40 -0.1672(5) 0.6156(4) 0.72546(8) 0.0494(13) Uani d 1 . .
H H40 -0.173016 0.686603 0.718481 0.059 Uiso calc 1 . .
C C41 -0.2483(5) 0.4953(5) 0.77823(7) 0.0585(16) Uani d 1 . .
C C42A -0.1891(16) 0.3937(11) 0.78986(19) 0.051(4) Uiso d 0.48(3) B 1
H H42A -0.218619 0.389213 0.803941 0.077 Uiso calc 0.48(3) B 1
H H42B -0.106439 0.406361 0.790249 0.077 Uiso calc 0.48(3) B 1
H H42C -0.205229 0.322032 0.782647 0.077 Uiso calc 0.48(3) B 1
C C43A -0.227(2) 0.6045(12) 0.7902(2) 0.059(4) Uiso d 0.48(3) B 1
H H43A -0.267924 0.667602 0.783673 0.089 Uiso calc 0.48(3) B 1
H H43B -0.144626 0.621226 0.790162 0.089 Uiso calc 0.48(3) B 1
H H43C -0.253082 0.595077 0.804358 0.089 Uiso calc 0.48(3) B 1
C C44A -0.3728(12) 0.465(3) 0.7777(3) 0.083(6) Uiso d 0.48(3) B 1
H H44A -0.402360 0.461900 0.791837 0.124 Uiso calc 0.48(3) B 1
H H44B -0.382656 0.390692 0.771135 0.124 Uiso calc 0.48(3) B 1
H H44C -0.414595 0.523307 0.769961 0.124 Uiso calc 0.48(3) B 1
C C42B -0.2387(19) 0.3819(9) 0.7882(2) 0.061(4) Uiso d 0.52(3) B 2
H H42D -0.284956 0.326412 0.780606 0.092 Uiso calc 0.52(3) B 2
H H42E -0.266099 0.386955 0.802407 0.092 Uiso calc 0.52(3) B 2
H H42F -0.158737 0.357487 0.788152 0.092 Uiso calc 0.52(3) B 2
C C43B -0.1921(14) 0.5929(10) 0.79087(17) 0.044(3) Uiso d 0.52(3) B 2
H H43D -0.210581 0.583221 0.805470 0.066 Uiso calc 0.52(3) B 2
H H43E -0.221200 0.666640 0.786075 0.066 Uiso calc 0.52(3) B 2
H H43F -0.109150 0.590326 0.789038 0.066 Uiso calc 0.52(3) B 2
C C44B -0.3796(9) 0.5117(18) 0.7777(2) 0.064(4) Uiso d 0.52(3) B 2
H H44D -0.414406 0.449483 0.769802 0.096 Uiso calc 0.52(3) B 2
H H44E -0.397658 0.584817 0.771121 0.096 Uiso calc 0.52(3) B 2
H H44F -0.409572 0.511207 0.791743 0.096 Uiso calc 0.52(3) B 2
C C45 -0.6695(19) 0.6695(19) 0.750000 0.104(9) Uiso d 0.5 . .
H H45A -0.625613 0.640961 0.738040 0.125 Uiso calc 0.25 . .
H H45B -0.640954 0.625607 0.761958 0.125 Uiso calc 0.25 . .
C C46 -0.621(2) 0.796(2) 0.7537(4) 0.126(8) Uiso d 0.5 . .
H H46A -0.665818 0.849448 0.745177 0.152 Uiso calc 0.5 . .
H H46B -0.633358 0.816350 0.768245 0.152 Uiso calc 0.5 . .
C C47 -0.497(2) 0.814(2) 0.7489(4) 0.138(9) Uiso d 0.5 . .
H H47A -0.476819 0.893635 0.751644 0.208 Uiso calc 0.5 . .
H H47B -0.450667 0.763562 0.757474 0.208 Uiso calc 0.5 . .
H H47C -0.483233 0.796770 0.734331 0.208 Uiso calc 0.5 . .

loop_
_atom_site_aniso_label
_atom_site_aniso_U_11
_atom_site_aniso_U_22
_atom_site_aniso_U_33
_atom_site_aniso_U_12
_atom_site_aniso_U_13
_atom_site_aniso_U_23
Ni1 0.0209(3) 0.0316(4) 0.0247(3) 0.0036(2) 0.0032(2) 0.0019(3)
S1 0.0211(4) 0.0343(5) 0.0257(4) 0.0055(3) 0.0021(3) 0.0047(4)
S2 0.0234(4) 0.0357(5) 0.0263(4) 0.0056(4) 0.0023(3) 0.0051(4)
S3 0.0229(4) 0.0314(5) 0.0249(4) 0.0042(3) 0.0037(3) 0.0034(3)
S4 0.0290(5) 0.0412(5) 0.0252(4) 0.0091(4) 0.0026(3) 0.0044(4)
C1 0.0194(16) 0.0253(17) 0.0309(18) -0.0014(14) 0.0005(14) -0.0002(15)
C2 0.0218(17) 0.0276(18) 0.0266(17) -0.0019(14) 0.0007(14) -0.0009(15)
C3 0.0256(18) 0.0277(19) 0.0275(18) -0.0003(15) 0.0060(15) -0.0006(15)
C4 0.0286(18) 0.0312(19) 0.0287(18) 0.0025(16) 0.0030(15) 0.0009(15)
C5 0.0164(15) 0.0282(19) 0.0286(17) -0.0003(13) -0.0017(13) 0.0029(15)
C6 0.0214(17) 0.0296(19) 0.0320(19) 0.0018(15) 0.0000(15) 0.0013(15)
C7 0.0244(18) 0.034(2) 0.032(2) 0.0011(15) 0.0011(15) -0.0030(16)
C8 0.0217(18) 0.042(2) 0.0275(19) -0.0056(16) 0.0012(15) -0.0005(17)
C9 0.0264(19) 0.035(2) 0.031(2) -0.0045(16) -0.0010(15) 0.0049(16)
C10 0.0215(17) 0.0301(19) 0.0295(19) -0.0002(15) -0.0007(14) 0.0033(16)
C11 0.041(2) 0.052(3) 0.0252(19) -0.005(2) 0.0031(18) -0.0001(19)
C12A 0.095(15) 0.097(14) 0.029(6) -0.052(12) 0.006(7) -0.005(7)
C13A 0.072(10) 0.074(9) 0.028(5) 0.007(8) 0.012(6) 0.019(5)
C14A 0.061(8) 0.111(15) 0.032(6) 0.024(9) 0.031(6) 0.017(7)
C12B 0.064(8) 0.16(2) 0.037(6) 0.010(10) -0.011(5) -0.001(9)
C13B 0.133(19) 0.132(17) 0.052(8) -0.075(16) 0.049(11) -0.023(9)
C14B 0.16(2) 0.083(11) 0.052(7) 0.056(13) 0.039(10) -0.007(7)
C15 0.0208(17) 0.0276(18) 0.0257(17) 0.0022(14) -0.0011(14) 0.0024(14)
C16 0.0232(17) 0.0265(18) 0.0274(17) -0.0030(14) -0.0003(14) -0.0008(15)
C17 0.0266(18) 0.0231(17) 0.0304(18) -0.0003(14) -0.0009(15) 0.0011(15)
C18 0.0214(17) 0.0282(19) 0.0266(17) 0.0034(15) -0.0009(14) 0.0000(14)
C19 0.0205(18) 0.031(2) 0.048(2) 0.0012(15) 0.0031(17) 0.0103(18)
C20 0.0236(19) 0.0287(19) 0.047(2) 0.0016(16) 0.0011(17) 0.0137(18)
C21 0.0240(18) 0.030(2) 0.033(2) 0.0049(15) 0.0013(15) 0.0011(16)
C22 0.026(2) 0.042(2) 0.055(3) 0.0059(18) -0.0105(19) -0.004(2)
C23 0.030(2) 0.030(2) 0.055(3) 0.0086(17) -0.0027(19) 0.0017(19)
C24 0.035(2) 0.060(3) 0.053(3) 0.017(2) 0.017(2) 0.011(2)
C25 0.0255(19) 0.0282(19) 0.0264(17) 0.0009(15) 0.0043(14) -0.0009(15)
C26 0.030(2) 0.032(2) 0.066(3) 0.0067(18) 0.016(2) 0.013(2)
C27 0.028(2) 0.030(2) 0.078(4) 0.0019(17) 0.019(2) 0.013(2)
C28 0.0240(18) 0.030(2) 0.0337(19) 0.0036(15) 0.0044(15) -0.0020(16)
C29 0.027(2) 0.0261(19) 0.042(2) 0.0004(15) 0.0012(17) 0.0051(17)
C30 0.027(2) 0.030(2) 0.039(2) -0.0010(16) 0.0019(16) 0.0042(17)
C31 0.029(2) 0.031(2) 0.045(2) 0.0054(16) 0.0057(17) 0.0025(17)
C32 0.034(3) 0.034(3) 0.133(6) 0.013(2) -0.009(3) -0.015(3)
C33 0.033(3) 0.078(4) 0.086(4) 0.019(3) 0.025(3) 0.022(4)
C34 0.036(3) 0.077(4) 0.062(3) 0.023(3) -0.009(2) -0.018(3)
C35 0.032(2) 0.039(2) 0.0279(19) 0.0029(17) 0.0062(16) 0.0016(16)
C36 0.062(3) 0.039(2) 0.034(2) 0.009(2) 0.014(2) 0.0048(19)
C37 0.070(4) 0.042(3) 0.031(2) 0.003(2) 0.013(2) 0.007(2)
C38 0.063(3) 0.047(3) 0.029(2) -0.006(2) 0.013(2) 0.000(2)
C39 0.085(4) 0.046(3) 0.041(3) 0.006(3) 0.024(3) -0.008(2)
C40 0.075(4) 0.038(2) 0.036(2) 0.008(2) 0.019(2) 0.006(2)
C41 0.087(4) 0.056(3) 0.032(2) -0.011(3) 0.023(3) -0.002(2)

loop_
_atom_type_symbol
_atom_type_description
_atom_type_scat_dispersion_real
_atom_type_scat_dispersion_imag
_atom_type_scat_source
C C 0.0181 0.0091 'International Tables Vol C Tables 4.2.6.8 and 6.1.1.4'
H H 0.0000 0.0000 'International Tables Vol C Tables 4.2.6.8 and 6.1.1.4'
S S 0.3331 0.5567 'International Tables Vol C Tables 4.2.6.8 and 6.1.1.4'
Ni Ni -3.0029 0.5091 'International Tables Vol C Tables 4.2.6.8 and 6.1.1.4'

loop_
_geom_angle_atom_site_label_1
_geom_angle_atom_site_label_2
_geom_angle_atom_site_label_3
_geom_angle_site_symmetry_1
_geom_angle_site_symmetry_3
_geom_angle
_geom_angle_publ_flag
S1 Ni1 S4 . . 178.67(5) ?
S1 Ni1 S2 . . 91.05(4) ?
S4 Ni1 S2 . . 88.02(4) ?
S1 Ni1 S3 . . 89.49(4) ?
S4 Ni1 S3 . . 91.45(4) ?
S2 Ni1 S3 . . 179.10(6) ?
C1 S1 Ni1 . . 106.01(14) ?
C2 S2 Ni1 . . 105.95(14) ?
C3 S3 Ni1 . . 105.44(14) ?
C4 S4 Ni1 . . 105.80(14) ?
C2 C1 C5 . . 125.8(3) ?
C2 C1 S1 . . 118.2(3) ?
C5 C1 S1 . . 115.9(3) ?
C1 C2 C15 . . 125.2(3) ?
C1 C2 S2 . . 118.8(3) ?
C15 C2 S2 . . 115.9(3) ?
C4 C3 C25 . . 124.3(4) ?
C4 C3 S3 . . 119.0(3) ?
C25 C3 S3 . . 116.6(3) ?
C3 C4 C35 . . 125.2(4) ?
C3 C4 S4 . . 118.3(3) ?
C35 C4 S4 . . 116.4(3) ?
C6 C5 C10 . . 118.3(4) ?
C6 C5 C1 . . 121.1(4) ?
C10 C5 C1 . . 120.4(4) ?
C7 C6 C5 . . 120.2(4) ?
C7 C6 H6 . . 119.9 ?
C5 C6 H6 . . 119.9 ?
C6 C7 C8 . . 122.2(4) ?
C6 C7 H7 . . 118.9 ?
C8 C7 H7 . . 118.9 ?
C9 C8 C7 . . 117.1(4) ?
C9 C8 C11 . . 121.5(4) ?
C7 C8 C11 . . 121.3(4) ?
C10 C9 C8 . . 121.6(4) ?
C10 C9 H9 . . 119.2 ?
C8 C9 H9 . . 119.2 ?
C9 C10 C5 . . 120.6(4) ?
C9 C10 H10 . . 119.7 ?
C5 C10 H10 . . 119.7 ?
C12A C11 C14A . . 108.9(12) ?
C13B C11 C8 . . 111.6(7) ?
C12A C11 C8 . . 109.3(6) ?
C14A C11 C8 . . 108.9(6) ?
C13B C11 C12B . . 112.7(13) ?
C8 C11 C12B . . 106.9(6) ?
C12A C11 C13A . . 111.5(11) ?
C14A C11 C13A . . 107.1(10) ?
C8 C11 C13A . . 111.2(6) ?
C13B C11 C14B . . 114.3(12) ?
C8 C11 C14B . . 111.5(6) ?
C12B C11 C14B . . 99.0(12) ?
C11 C12A H12A . . 109.5 ?
C11 C12A H12B . . 109.5 ?
H12A C12A H12B . . 109.5 ?
C11 C12A H12C . . 109.5 ?
H12A C12A H12C . . 109.5 ?
H12B C12A H12C . . 109.5 ?
C11 C13A H13A . . 109.5 ?
C11 C13A H13B . . 109.5 ?
H13A C13A H13B . . 109.5 ?
C11 C13A H13C . . 109.5 ?
H13A C13A H13C . . 109.5 ?
H13B C13A H13C . . 109.5 ?
C11 C14A H14A . . 109.5 ?
C11 C14A H14B . . 109.5 ?
H14A C14A H14B . . 109.5 ?
C11 C14A H14C . . 109.5 ?
H14A C14A H14C . . 109.5 ?
H14B C14A H14C . . 109.5 ?
C11 C12B H12D . . 109.5 ?
C11 C12B H12E . . 109.5 ?
H12D C12B H12E . . 109.5 ?
C11 C12B H12F . . 109.5 ?
H12D C12B H12F . . 109.5 ?
H12E C12B H12F . . 109.5 ?
C11 C13B H13D . . 109.5 ?
C11 C13B H13E . . 109.5 ?
H13D C13B H13E . . 109.5 ?
C11 C13B H13F . . 109.5 ?
H13D C13B H13F . . 109.5 ?
H13E C13B H13F . . 109.5 ?
C11 C14B H14D . . 109.5 ?
C11 C14B H14E . . 109.5 ?
H14D C14B H14E . . 109.5 ?
C11 C14B H14F . . 109.5 ?
H14D C14B H14F . . 109.5 ?
H14E C14B H14F . . 109.5 ?
C20 C15 C16 . . 118.5(4) ?
C20 C15 C2 . . 121.5(3) ?
C16 C15 C2 . . 119.9(4) ?
C17 C16 C15 . . 120.4(4) ?
C17 C16 H16 . . 119.8 ?
C15 C16 H16 . . 119.8 ?
C16 C17 C18 . . 121.7(4) ?
C16 C17 H17 . . 119.1 ?
C18 C17 H17 . . 119.1 ?
C17 C18 C19 . . 117.1(4) ?
C17 C18 C21 . . 122.7(4) ?
C19 C18 C21 . . 120.1(4) ?
C20 C19 C18 . . 121.3(4) ?
C20 C19 H19 . . 119.3 ?
C18 C19 H19 . . 119.3 ?
C19 C20 C15 . . 120.9(4) ?
C19 C20 H20 . . 119.6 ?
C15 C20 H20 . . 119.6 ?
C18 C21 C23 . . 112.8(3) ?
C18 C21 C22 . . 108.3(3) ?
C23 C21 C22 . . 109.0(4) ?
C18 C21 C24 . . 109.9(3) ?
C23 C21 C24 . . 107.9(4) ?
C22 C21 C24 . . 109.0(4) ?
C21 C22 H22A . . 109.5 ?
C21 C22 H22B . . 109.5 ?
H22A C22 H22B . . 109.5 ?
C21 C22 H22C . . 109.5 ?
H22A C22 H22C . . 109.5 ?
H22B C22 H22C . . 109.5 ?
C21 C23 H23A . . 109.5 ?
C21 C23 H23B . . 109.5 ?
H23A C23 H23B . . 109.5 ?
C21 C23 H23C . . 109.5 ?
H23A C23 H23C . . 109.5 ?
H23B C23 H23C . . 109.5 ?
C21 C24 H24A . . 109.5 ?
C21 C24 H24B . . 109.5 ?
H24A C24 H24B . . 109.5 ?
C21 C24 H24C . . 109.5 ?
H24A C24 H24C . . 109.5 ?
H24B C24 H24C . . 109.5 ?
C30 C25 C26 . . 117.9(4) ?
C30 C25 C3 . . 121.7(4) ?
C26 C25 C3 . . 120.3(4) ?
C27 C26 C25 . . 120.6(4) ?
C27 C26 H26 . . 119.7 ?
C25 C26 H26 . . 119.7 ?
C26 C27 C28 . . 122.1(4) ?
C26 C27 H27 . . 119.0 ?
C28 C27 H27 . . 119.0 ?
C29 C28 C27 . . 116.9(4) ?
C29 C28 C31 . . 122.2(4) ?
C27 C28 C31 . . 120.7(4) ?
C28 C29 C30 . . 121.4(4) ?
C28 C29 H29 . . 119.3 ?
C30 C29 H29 . . 119.3 ?
C25 C30 C29 . . 121.3(4) ?
C25 C30 H30 . . 119.4 ?
C29 C30 H30 . . 119.4 ?
C32 C31 C28 . . 112.4(4) ?
C32 C31 C33 . . 108.5(5) ?
C28 C31 C33 . . 111.9(4) ?
C32 C31 C34 . . 108.0(5) ?
C28 C31 C34 . . 108.2(4) ?
C33 C31 C34 . . 107.7(5) ?
C31 C32 H32A . . 109.5 ?
C31 C32 H32B . . 109.5 ?
H32A C32 H32B . . 109.5 ?
C31 C32 H32C . . 109.5 ?
H32A C32 H32C . . 109.5 ?
H32B C32 H32C . . 109.5 ?
C31 C33 H33A . . 109.5 ?
C31 C33 H33B . . 109.5 ?
H33A C33 H33B . . 109.5 ?
C31 C33 H33C . . 109.5 ?
H33A C33 H33C . . 109.5 ?
H33B C33 H33C . . 109.5 ?
C31 C34 H34A . . 109.5 ?
C31 C34 H34B . . 109.5 ?
H34A C34 H34B . . 109.5 ?
C31 C34 H34C . . 109.5 ?
H34A C34 H34C . . 109.5 ?
H34B C34 H34C . . 109.5 ?
C36 C35 C40 . . 118.2(4) ?
C36 C35 C4 . . 120.3(4) ?
C40 C35 C4 . . 121.4(4) ?
C35 C36 C37 . . 120.8(5) ?
C35 C36 H36 . . 119.6 ?
C37 C36 H36 . . 119.6 ?
C38 C37 C36 . . 121.5(5) ?
C38 C37 H37 . . 119.3 ?
C36 C37 H37 . . 119.3 ?
C39 C38 C37 . . 117.0(4) ?
C39 C38 C41 . . 120.8(5) ?
C37 C38 C41 . . 122.2(5) ?
C38 C39 C40 . . 122.5(5) ?
C38 C39 H39 . . 118.8 ?
C40 C39 H39 . . 118.8 ?
C39 C40 C35 . . 119.8(5) ?
C39 C40 H40 . . 120.1 ?
C35 C40 H40 . . 120.1 ?
C44A C41 C43A . . 111.8(12) ?
C42B C41 C38 . . 115.9(7) ?
C44A C41 C38 . . 109.1(9) ?
C43A C41 C38 . . 111.8(8) ?
C42B C41 C44B . . 101.3(9) ?
C38 C41 C44B . . 108.1(7) ?
C42B C41 C43B . . 113.4(8) ?
C38 C41 C43B . . 107.8(6) ?
C44B C41 C43B . . 110.0(9) ?
C44A C41 C42A . . 105.1(11) ?
C43A C41 C42A . . 108.6(9) ?
C38 C41 C42A . . 110.2(7) ?
C41 C42A H42A . . 109.5 ?
C41 C42A H42B . . 109.5 ?
H42A C42A H42B . . 109.5 ?
C41 C42A H42C . . 109.5 ?
H42A C42A H42C . . 109.5 ?
H42B C42A H42C . . 109.5 ?
C41 C43A H43A . . 109.5 ?
C41 C43A H43B . . 109.5 ?
H43A C43A H43B . . 109.5 ?
C41 C43A H43C . . 109.5 ?
H43A C43A H43C . . 109.5 ?
H43B C43A H43C . . 109.5 ?
C41 C44A H44A . . 109.5 ?
C41 C44A H44B . . 109.5 ?
H44A C44A H44B . . 109.5 ?
C41 C44A H44C . . 109.5 ?
H44A C44A H44C . . 109.5 ?
H44B C44A H44C . . 109.5 ?
C41 C42B H42D . . 109.5 ?
C41 C42B H42E . . 109.5 ?
H42D C42B H42E . . 109.5 ?
C41 C42B H42F . . 109.5 ?
H42D C42B H42F . . 109.5 ?
H42E C42B H42F . . 109.5 ?
C41 C43B H43D . . 109.5 ?
C41 C43B H43E . . 109.5 ?
H43D C43B H43E . . 109.5 ?
C41 C43B H43F . . 109.5 ?
H43D C43B H43F . . 109.5 ?
H43E C43B H43F . . 109.5 ?
C41 C44B H44D . . 109.5 ?
C41 C44B H44E . . 109.5 ?
H44D C44B H44E . . 109.5 ?
C41 C44B H44F . . 109.5 ?
H44D C44B H44F . . 109.5 ?
H44E C44B H44F . . 109.5 ?
C46 C45 C46 8_556 . 133(3) ?
C46 C45 H45A 8_556 . 104.0 ?
C46 C45 H45A . . 104.0 ?
C46 C45 H45B 8_556 . 104.0 ?
C46 C45 H45B . . 104.0 ?
H45A C45 H45B . . 105.5 ?
C47 C46 C45 . . 116(2) ?
C47 C46 H46A . . 108.2 ?
C45 C46 H46A . . 108.2 ?
C47 C46 H46B . . 108.2 ?
C45 C46 H46B . . 108.2 ?
H46A C46 H46B . . 107.3 ?
C46 C47 H47A . . 109.5 ?
C46 C47 H47B . . 109.5 ?
H47A C47 H47B . . 109.5 ?
C46 C47 H47C . . 109.5 ?
H47A C47 H47C . . 109.5 ?
H47B C47 H47C . . 109.5 ?

loop_
_geom_bond_atom_site_label_1
_geom_bond_atom_site_label_2
_geom_bond_site_symmetry_2
_geom_bond_distance
_geom_bond_publ_flag
Ni1 S1 . 2.1174(11) ?
Ni1 S4 . 2.1185(11) ?
Ni1 S2 . 2.1207(11) ?
Ni1 S3 . 2.1281(11) ?
S1 C1 . 1.716(4) ?
S2 C2 . 1.707(4) ?
S3 C3 . 1.704(4) ?
S4 C4 . 1.710(4) ?
C1 C2 . 1.392(5) ?
C1 C5 . 1.484(5) ?
C2 C15 . 1.483(5) ?
C3 C4 . 1.404(6) ?
C3 C25 . 1.473(5) ?
C4 C35 . 1.482(5) ?
C5 C6 . 1.392(6) ?
C5 C10 . 1.402(5) ?
C6 C7 . 1.386(6) ?
C6 H6 . 0.9500 ?
C7 C8 . 1.396(6) ?
C7 H7 . 0.9500 ?
C8 C9 . 1.393(6) ?
C8 C11 . 1.532(5) ?
C9 C10 . 1.389(6) ?
C9 H9 . 0.9500 ?
C10 H10 . 0.9500 ?
C11 C13B . 1.455(16) ?
C11 C12A . 1.481(15) ?
C11 C14A . 1.520(14) ?
C11 C12B . 1.553(14) ?
C11 C13A . 1.566(15) ?
C11 C14B . 1.567(14) ?
C12A H12A . 0.9800 ?
C12A H12B . 0.9800 ?
C12A H12C . 0.9800 ?
C13A H13A . 0.9800 ?
C13A H13B . 0.9800 ?
C13A H13C . 0.9800 ?
C14A H14A . 0.9800 ?
C14A H14B . 0.9800 ?
C14A H14C . 0.9800 ?
C12B H12D . 0.9800 ?
C12B H12E . 0.9800 ?
C12B H12F . 0.9800 ?
C13B H13D . 0.9800 ?
C13B H13E . 0.9800 ?
C13B H13F . 0.9800 ?
C14B H14D . 0.9800 ?
C14B H14E . 0.9800 ?
C14B H14F . 0.9800 ?
C15 C20 . 1.387(6) ?
C15 C16 . 1.397(5) ?
C16 C17 . 1.388(6) ?
C16 H16 . 0.9500 ?
C17 C18 . 1.389(6) ?
C17 H17 . 0.9500 ?
C18 C19 . 1.409(6) ?
C18 C21 . 1.521(5) ?
C19 C20 . 1.382(6) ?
C19 H19 . 0.9500 ?
C20 H20 . 0.9500 ?
C21 C23 . 1.530(6) ?
C21 C22 . 1.533(6) ?
C21 C24 . 1.548(6) ?
C22 H22A . 0.9800 ?
C22 H22B . 0.9800 ?
C22 H22C . 0.9800 ?
C23 H23A . 0.9800 ?
C23 H23B . 0.9800 ?
C23 H23C . 0.9800 ?
C24 H24A . 0.9800 ?
C24 H24B . 0.9800 ?
C24 H24C . 0.9800 ?
C25 C30 . 1.386(6) ?
C25 C26 . 1.392(6) ?
C26 C27 . 1.389(6) ?
C26 H26 . 0.9500 ?
C27 C28 . 1.394(6) ?
C27 H27 . 0.9500 ?
C28 C29 . 1.390(6) ?
C28 C31 . 1.525(6) ?
C29 C30 . 1.394(6) ?
C29 H29 . 0.9500 ?
C30 H30 . 0.9500 ?
C31 C32 . 1.513(7) ?
C31 C33 . 1.533(7) ?
C31 C34 . 1.538(7) ?
C32 H32A . 0.9800 ?
C32 H32B . 0.9800 ?
C32 H32C . 0.9800 ?
C33 H33A . 0.9800 ?
C33 H33B . 0.9800 ?
C33 H33C . 0.9800 ?
C34 H34A . 0.9800 ?
C34 H34B . 0.9800 ?
C34 H34C . 0.9800 ?
C35 C36 . 1.378(7) ?
C35 C40 . 1.400(7) ?
C36 C37 . 1.402(6) ?
C36 H36 . 0.9500 ?
C37 C38 . 1.384(8) ?
C37 H37 . 0.9500 ?
C38 C39 . 1.382(8) ?
C38 C41 . 1.530(6) ?
C39 C40 . 1.391(7) ?
C39 H39 . 0.9500 ?
C40 H40 . 0.9500 ?
C41 C42B . 1.482(10) ?
C41 C44A . 1.501(12) ?
C41 C43A . 1.518(11) ?
C41 C44B . 1.551(11) ?
C41 C43B . 1.554(10) ?
C41 C42A . 1.572(10) ?
C42A H42A . 0.9800 ?
C42A H42B . 0.9800 ?
C42A H42C . 0.9800 ?
C43A H43A . 0.9800 ?
C43A H43B . 0.9800 ?
C43A H43C . 0.9800 ?
C44A H44A . 0.9800 ?
C44A H44B . 0.9800 ?
C44A H44C . 0.9800 ?
C42B H42D . 0.9800 ?
C42B H42E . 0.9800 ?
C42B H42F . 0.9800 ?
C43B H43D . 0.9800 ?
C43B H43E . 0.9800 ?
C43B H43F . 0.9800 ?
C44B H44D . 0.9800 ?
C44B H44E . 0.9800 ?
C44B H44F . 0.9800 ?
C45 C46 8_556 1.61(3) ?
C45 C46 . 1.61(3) ?
C45 H45A . 0.9900 ?
C45 H45B . 0.9900 ?
C46 C47 . 1.49(3) ?
C46 H46A . 0.9900 ?
C46 H46B . 0.9900 ?
C47 H47A . 0.9800 ?
C47 H47B . 0.9800 ?
C47 H47C . 0.9800 ?

_cod_database_fobs_code 2312063
